data_1563571
loop_
_publ_author_name
'Gribanov, Alexander'
'Grytsiv, Andriy'
'Rogl, Peter'
'Seropegin, Yurii'
'Giester, Gerald'

_publ_section_title
;
 X-ray structural study of intermetallic alloys RT2Si and RTSi2 (R=rare
 earth, T=noble metal)
;
_journal_issue 6
_journal_name_full 'Journal of Solid State Chemistry'
_journal_page_first 1278
_journal_page_last 1289
_journal_paper_doi 10.1016/j.jssc.2010.03.038
_journal_volume 183
_journal_year 2010
_chemical_formula_sum 'Eu Rh2 Si2'
_chemical_formula_weight 413.96
_space_group_IT_number 139
_space_group_name_Hall '-I 4 2'
_space_group_name_H-M_alt 'I 4/m m m'
_symmetry_cell_setting tetragonal
_symmetry_space_group_name_H-M 'I 4/m m m'
_atom_sites_solution_hydrogens geom
_atom_sites_solution_primary direct
_atom_sites_solution_secondary difmap
_audit_creation_method SHELXL-97
_cell_angle_alpha 90.00
_cell_angle_beta 90.00
_cell_angle_gamma 90.00
_cell_formula_units_Z 2
_cell_length_a 4.0920(2)
_cell_length_b 4.0920(2)
_cell_length_c 10.2276(5)
_cell_measurement_temperature 298(2)
_cell_volume 171.256(14)
_computing_structure_refinement 'SHELXL-97 (Sheldrick, 1997)'
_computing_structure_solution 'SHELXS-97 (Sheldrick, 1990)'
_diffrn_ambient_temperature 298(2)
_diffrn_measured_fraction_theta_full 1.000
_diffrn_measured_fraction_theta_max 1.000
_diffrn_radiation_monochromator graphite
_diffrn_radiation_source 'fine-focus sealed tube'
_diffrn_radiation_type MoK\a
_diffrn_radiation_wavelength 0.71069
_diffrn_reflns_av_R_equivalents 0.0168
_diffrn_reflns_av_sigmaI/netI 0.0161
_diffrn_reflns_limit_h_max 6
_diffrn_reflns_limit_h_min -6
_diffrn_reflns_limit_k_max 4
_diffrn_reflns_limit_k_min -4
_diffrn_reflns_limit_l_max 15
_diffrn_reflns_limit_l_min -15
_diffrn_reflns_number 329
_diffrn_reflns_theta_full 32.87
_diffrn_reflns_theta_max 32.87
_diffrn_reflns_theta_min 3.98
_exptl_absorpt_coefficient_mu 28.028
_exptl_absorpt_correction_T_max 0.4868
_exptl_absorpt_correction_T_min 0.4868
_exptl_crystal_density_diffrn 8.028
_exptl_crystal_density_method 'not measured'
_exptl_crystal_F_000 362
_exptl_crystal_size_max 0.03
_exptl_crystal_size_mid 0.03
_exptl_crystal_size_min 0.03
_refine_diff_density_max 3.897
_refine_diff_density_min -1.679
_refine_diff_density_rms 0.506
_refine_ls_extinction_coef 0.017(2)
_refine_ls_extinction_expression Fc^*^=kFc[1+0.001xFc^2^\l^3^/sin(2\q)]^-1/4^
_refine_ls_extinction_method SHELXL
_refine_ls_goodness_of_fit_ref 1.232
_refine_ls_hydrogen_treatment mixed
_refine_ls_matrix_type full
_refine_ls_number_parameters 10
_refine_ls_number_reflns 121
_refine_ls_number_restraints 0
_refine_ls_restrained_S_all 1.232
_refine_ls_R_factor_all 0.0269
_refine_ls_R_factor_gt 0.0234
_refine_ls_shift/su_max 0.000
_refine_ls_shift/su_mean 0.000
_refine_ls_structure_factor_coef Fsqd
_refine_ls_weighting_details 'calc w=1/[\s^2^(Fo^2^)+(0.0394P)^2^+0.0000P] where P=(Fo^2^+2Fc^2^)/3'
_refine_ls_weighting_scheme calc
_refine_ls_wR_factor_gt 0.0578
_refine_ls_wR_factor_ref 0.0596
_reflns_number_gt 113
_reflns_number_total 121
_reflns_threshold_expression >2sigma(I)
_cod_data_source_file JSSC-2010-183-1278.cif
_cod_data_source_block eurh2si2
_cod_original_sg_symbol_H-M I4/mmm
_cod_database_code 1563571

loop_
_symmetry_equiv_pos_as_xyz
'x, y, z'
'-x, -y, z'
'-y, x, z'
'y, -x, z'
'x, -y, z'
'-x, y, z'
'-y, -x, z'
'y, x, z'
'x+1/2, y+1/2, z+1/2'
'-x+1/2, -y+1/2, z+1/2'
'-y+1/2, x+1/2, z+1/2'
'y+1/2, -x+1/2, z+1/2'
'x+1/2, -y+1/2, z+1/2'
'-x+1/2, y+1/2, z+1/2'
'-y+1/2, -x+1/2, z+1/2'
'y+1/2, x+1/2, z+1/2'
'-x, -y, -z'
'x, y, -z'
'y, -x, -z'
'-y, x, -z'
'-x, y, -z'
'x, -y, -z'
'y, x, -z'
'-y, -x, -z'
'-x+1/2, -y+1/2, -z+1/2'
'x+1/2, y+1/2, -z+1/2'
'y+1/2, -x+1/2, -z+1/2'
'-y+1/2, x+1/2, -z+1/2'
'-x+1/2, y+1/2, -z+1/2'
'x+1/2, -y+1/2, -z+1/2'
'y+1/2, x+1/2, -z+1/2'
'-y+1/2, -x+1/2, -z+1/2'

loop_
_atom_site_label
_atom_site_type_symbol
_atom_site_fract_x
_atom_site_fract_y
_atom_site_fract_z
_atom_site_U_iso_or_equiv
_atom_site_adp_type
_atom_site_occupancy
_atom_site_symmetry_multiplicity
_atom_site_calc_flag
_atom_site_refinement_flags
_atom_site_disorder_assembly
_atom_site_disorder_group
Eu1 Eu 0.0000 0.0000 0.0000 0.0062(3) Uani 1 16 d S . .
Rh1 Rh 0.0000 0.5000 0.2500 0.0048(3) Uani 1 8 d S . .
Si1 Si 0.0000 0.0000 0.3708(2) 0.0072(8) Uani 0.976(6) 8 d SP . .
SI11 Rh 0.0000 0.0000 0.3708(2) 0.0072(8) Uani 0.024(6) 8 d SP . .

loop_
_atom_site_aniso_label
_atom_site_aniso_U_11
_atom_site_aniso_U_22
_atom_site_aniso_U_33
_atom_site_aniso_U_23
_atom_site_aniso_U_13
_atom_site_aniso_U_12
Eu1 0.0064(3) 0.0064(3) 0.0059(4) 0.000 0.000 0.000
Rh1 0.0043(3) 0.0043(3) 0.0060(4) 0.000 0.000 0.000
Si1 0.0063(10) 0.0063(10) 0.0090(13) 0.000 0.000 0.000
SI11 0.0063(10) 0.0063(10) 0.0090(13) 0.000 0.000 0.000

loop_
_atom_type_symbol
_atom_type_description
_atom_type_scat_dispersion_real
_atom_type_scat_dispersion_imag
_atom_type_scat_source
Eu Eu -0.1578 3.6682 'International Tables Vol C Tables 4.2.6.8 and 6.1.1.4'
Rh Rh -1.1178 0.9187 'International Tables Vol C Tables 4.2.6.8 and 6.1.1.4'
Si Si 0.0817 0.0704 'International Tables Vol C Tables 4.2.6.8 and 6.1.1.4'

loop_
_geom_angle_atom_site_label_1
_geom_angle_atom_site_label_2
_geom_angle_atom_site_label_3
_geom_angle
_geom_angle_site_symmetry_1
_geom_angle_site_symmetry_3
SI11 Eu1 SI11 180.00(7) 25 9_444
SI11 Eu1 Si1 0.00(7) 25 25
SI11 Eu1 Si1 180.00(7) 9_444 25
SI11 Eu1 Si1 180.00(7) 25 9_444
SI11 Eu1 Si1 0.00(7) 9_444 9_444
Si1 Eu1 Si1 180.00(7) 25 9_444
SI11 Eu1 SI11 130.90(7) 25 25_445
SI11 Eu1 SI11 49.10(7) 9_444 25_445
Si1 Eu1 SI11 130.90(7) 25 25_445
Si1 Eu1 SI11 49.10(7) 9_444 25_445
SI11 Eu1 SI11 49.10(7) 25 9_554
SI11 Eu1 SI11 130.90(7) 9_444 9_554
Si1 Eu1 SI11 49.10(7) 25 9_554
Si1 Eu1 SI11 130.90(7) 9_444 9_554
SI11 Eu1 SI11 180.00(7) 25_445 9_554
SI11 Eu1 Si1 130.90(7) 25 25_445
SI11 Eu1 Si1 49.10(7) 9_444 25_445
Si1 Eu1 Si1 130.90(7) 25 25_445
Si1 Eu1 Si1 49.10(7) 9_444 25_445
SI11 Eu1 Si1 0.00(7) 25_445 25_445
SI11 Eu1 Si1 180.00(7) 9_554 25_445
SI11 Eu1 Si1 49.10(7) 25 9_554
SI11 Eu1 Si1 130.90(7) 9_444 9_554
Si1 Eu1 Si1 49.10(7) 25 9_554
Si1 Eu1 Si1 130.90(7) 9_444 9_554
SI11 Eu1 Si1 180.00(7) 25_445 9_554
SI11 Eu1 Si1 0.00(7) 9_554 9_554
Si1 Eu1 Si1 180.00(7) 25_445 9_554
SI11 Eu1 SI11 80.06(3) 25 25_455
SI11 Eu1 SI11 99.94(3) 9_444 25_455
Si1 Eu1 SI11 80.06(3) 25 25_455
Si1 Eu1 SI11 99.94(3) 9_444 25_455
SI11 Eu1 SI11 80.06(3) 25_445 25_455
SI11 Eu1 SI11 99.94(3) 9_554 25_455
Si1 Eu1 SI11 80.06(3) 25_445 25_455
Si1 Eu1 SI11 99.94(3) 9_554 25_455
SI11 Eu1 SI11 80.06(3) 25 25_545
SI11 Eu1 SI11 99.94(3) 9_444 25_545
Si1 Eu1 SI11 80.06(3) 25 25_545
Si1 Eu1 SI11 99.94(3) 9_444 25_545
SI11 Eu1 SI11 80.06(3) 25_445 25_545
SI11 Eu1 SI11 99.94(3) 9_554 25_545
Si1 Eu1 SI11 80.06(3) 25_445 25_545
Si1 Eu1 SI11 99.94(3) 9_554 25_545
SI11 Eu1 SI11 130.90(7) 25_455 25_545
SI11 Eu1 SI11 99.94(3) 25 9_454
SI11 Eu1 SI11 80.06(3) 9_444 9_454
Si1 Eu1 SI11 99.94(3) 25 9_454
Si1 Eu1 SI11 80.06(3) 9_444 9_454
SI11 Eu1 SI11 99.94(3) 25_445 9_454
SI11 Eu1 SI11 80.06(3) 9_554 9_454
Si1 Eu1 SI11 99.94(3) 25_445 9_454
Si1 Eu1 SI11 80.06(3) 9_554 9_454
SI11 Eu1 SI11 49.10(7) 25_455 9_454
SI11 Eu1 SI11 180.0 25_545 9_454
SI11 Eu1 SI11 99.94(3) 25 9_544
SI11 Eu1 SI11 80.06(3) 9_444 9_544
Si1 Eu1 SI11 99.94(3) 25 9_544
Si1 Eu1 SI11 80.06(3) 9_444 9_544
SI11 Eu1 SI11 99.94(3) 25_445 9_544
SI11 Eu1 SI11 80.06(3) 9_554 9_544
Si1 Eu1 SI11 99.94(3) 25_445 9_544
Si1 Eu1 SI11 80.06(3) 9_554 9_544
SI11 Eu1 SI11 180.0 25_455 9_544
SI11 Eu1 SI11 49.10(7) 25_545 9_544
SI11 Eu1 SI11 130.90(7) 9_454 9_544
SI11 Rh1 SI11 105.49(4) 25_455 1_565
SI11 Rh1 Si1 0.0 25_455 25_455
SI11 Rh1 Si1 105.49(4) 1_565 25_455
SI11 Rh1 Si1 105.49(4) 25_455 1_565
SI11 Rh1 Si1 0.00(9) 1_565 1_565
Si1 Rh1 Si1 105.49(4) 25_455 1_565
SI11 Rh1 SI11 117.76(9) 25_455 25
SI11 Rh1 SI11 105.49(4) 1_565 25
Si1 Rh1 SI11 117.76(9) 25_455 25
Si1 Rh1 SI11 105.49(4) 1_565 25
SI11 Rh1 Si1 117.76(9) 25_455 25
SI11 Rh1 Si1 105.49(4) 1_565 25
Si1 Rh1 Si1 117.76(9) 25_455 25
Si1 Rh1 Si1 105.49(4) 1_565 25
SI11 Rh1 Si1 0.00(9) 25 25
SI11 Rh1 Si1 105.49(4) 25_455 .
SI11 Rh1 Si1 117.76(9) 1_565 .
Si1 Rh1 Si1 105.49(4) 25_455 .
Si1 Rh1 Si1 117.76(9) 1_565 .
SI11 Rh1 Si1 105.49(4) 25 .
Si1 Rh1 Si1 105.49(4) 25 .
SI11 Rh1 Rh1 52.75(2) 25_455 25_455
SI11 Rh1 Rh1 127.25(2) 1_565 25_455
Si1 Rh1 Rh1 52.75(2) 25_455 25_455
Si1 Rh1 Rh1 127.25(2) 1_565 25_455
SI11 Rh1 Rh1 127.25(2) 25 25_455
Si1 Rh1 Rh1 127.25(2) 25 25_455
Si1 Rh1 Rh1 52.75(2) . 25_455
SI11 Rh1 Rh1 127.25(2) 25_455 25_565
SI11 Rh1 Rh1 52.75(2) 1_565 25_565
Si1 Rh1 Rh1 127.25(2) 25_455 25_565
Si1 Rh1 Rh1 52.75(2) 1_565 25_565
SI11 Rh1 Rh1 52.75(2) 25 25_565
Si1 Rh1 Rh1 52.75(2) 25 25_565
Si1 Rh1 Rh1 127.25(2) . 25_565
Rh1 Rh1 Rh1 180.0 25_455 25_565
SI11 Rh1 Rh1 52.75(2) 25_455 25_465
SI11 Rh1 Rh1 52.75(2) 1_565 25_465
Si1 Rh1 Rh1 52.75(2) 25_455 25_465
Si1 Rh1 Rh1 52.75(2) 1_565 25_465
SI11 Rh1 Rh1 127.25(2) 25 25_465
Si1 Rh1 Rh1 127.25(2) 25 25_465
Si1 Rh1 Rh1 127.25(2) . 25_465
Rh1 Rh1 Rh1 90.0 25_455 25_465
Rh1 Rh1 Rh1 90.0 25_565 25_465
SI11 Rh1 Rh1 127.25(2) 25_455 25
SI11 Rh1 Rh1 127.25(2) 1_565 25
Si1 Rh1 Rh1 127.25(2) 25_455 25
Si1 Rh1 Rh1 127.25(2) 1_565 25
SI11 Rh1 Rh1 52.75(2) 25 25
Si1 Rh1 Rh1 52.75(2) 25 25
Si1 Rh1 Rh1 52.75(2) . 25
Rh1 Rh1 Rh1 90.0 25_455 25
Rh1 Rh1 Rh1 90.0 25_565 25
Rh1 Rh1 Rh1 180.0 25_465 25
Rh1 Si1 Rh1 74.51(4) 25_455 1_545
Rh1 Si1 Rh1 117.76(9) 25_455 25
Rh1 Si1 Rh1 74.51(4) 1_545 25
Rh1 Si1 Rh1 74.51(4) 25_455 .
Rh1 Si1 Rh1 117.76(9) 1_545 .
Rh1 Si1 Rh1 74.51(4) 25 .
Rh1 Si1 SI11 121.12(5) 25_455 17_556
Rh1 Si1 SI11 121.12(5) 1_545 17_556
Rh1 Si1 SI11 121.12(5) 25 17_556
Rh1 Si1 SI11 121.12(5) . 17_556
Rh1 Si1 Si1 121.12(5) 25_455 17_556
Rh1 Si1 Si1 121.12(5) 1_545 17_556
Rh1 Si1 Si1 121.12(5) 25 17_556
Rh1 Si1 Si1 121.12(5) . 17_556
SI11 Si1 Si1 0.0 17_556 17_556
Rh1 Si1 Eu1 139.938(11) 25_455 9
Rh1 Si1 Eu1 139.938(11) 1_545 9
Rh1 Si1 Eu1 70.374(6) 25 9
Rh1 Si1 Eu1 70.374(6) . 9
SI11 Si1 Eu1 65.45(4) 17_556 9
Si1 Si1 Eu1 65.45(4) 17_556 9
Rh1 Si1 Eu1 70.374(6) 25_455 9_445
Rh1 Si1 Eu1 70.374(6) 1_545 9_445
Rh1 Si1 Eu1 139.938(11) 25 9_445
Rh1 Si1 Eu1 139.938(11) . 9_445
SI11 Si1 Eu1 65.45(4) 17_556 9_445
Si1 Si1 Eu1 65.45(4) 17_556 9_445
Eu1 Si1 Eu1 130.90(7) 9 9_445
Rh1 Si1 Eu1 70.374(6) 25_455 9_455
Rh1 Si1 Eu1 139.938(11) 1_545 9_455
Rh1 Si1 Eu1 139.938(11) 25 9_455
Rh1 Si1 Eu1 70.374(6) . 9_455
SI11 Si1 Eu1 65.45(4) 17_556 9_455
Si1 Si1 Eu1 65.45(4) 17_556 9_455
Eu1 Si1 Eu1 80.06(3) 9 9_455
Eu1 Si1 Eu1 80.06(3) 9_445 9_455
Rh1 Si1 Eu1 139.938(11) 25_455 9_545
Rh1 Si1 Eu1 70.374(6) 1_545 9_545
Rh1 Si1 Eu1 70.374(6) 25 9_545
Rh1 Si1 Eu1 139.938(11) . 9_545
SI11 Si1 Eu1 65.45(4) 17_556 9_545
Si1 Si1 Eu1 65.45(4) 17_556 9_545
Eu1 Si1 Eu1 80.06(3) 9 9_545
Eu1 Si1 Eu1 80.06(3) 9_445 9_545
Eu1 Si1 Eu1 130.90(7) 9_455 9_545

loop_
_geom_bond_atom_site_label_1
_geom_bond_atom_site_label_2
_geom_bond_distance
_geom_bond_site_symmetry_2
Eu1 SI11 3.1810(10) 25
Eu1 SI11 3.1810(10) 9_444
Eu1 Si1 3.1810(10) 25
Eu1 Si1 3.1810(10) 9_444
Eu1 SI11 3.1810(10) 25_445
Eu1 SI11 3.1810(10) 9_554
Eu1 Si1 3.1810(10) 25_445
Eu1 Si1 3.1810(10) 9_554
Eu1 SI11 3.1810(10) 25_455
Eu1 SI11 3.1810(10) 25_545
Eu1 SI11 3.1810(10) 9_454
Eu1 SI11 3.1810(10) 9_544
Rh1 SI11 2.3900(12) 25_455
Rh1 SI11 2.3900(12) 1_565
Rh1 Si1 2.3900(12) 25_455
Rh1 Si1 2.3900(12) 1_565
Rh1 SI11 2.3900(12) 25
Rh1 Si1 2.3900(12) 25
Rh1 Si1 2.3900(12) .
Rh1 Rh1 2.89348(14) 25_455
Rh1 Rh1 2.89348(14) 25_565
Rh1 Rh1 2.89348(14) 25_465
Rh1 Rh1 2.89348(14) 25
Si1 Rh1 2.3900(12) 25_455
Si1 Rh1 2.3900(12) 1_545
Si1 Rh1 2.3900(12) 25
Si1 SI11 2.643(5) 17_556
Si1 Si1 2.643(5) 17_556
Si1 Eu1 3.1810(10) 9
Si1 Eu1 3.1810(10) 9_445
Si1 Eu1 3.1810(10) 9_455
Si1 Eu1 3.1810(10) 9_545
